data_4035933
loop_
_publ_author_name
'Ondari, Mark E.'
'Klosin, Jerzy'
'Froese, Robert D. J.'
'Kruper, William R.'
'MacDonald, Jason'
'Arriola, Dan J.'
'Bell, Bruce M.'
'Briggs, John R.'
'Kruper, William J.'

_publ_section_title
;
 Mechanistic and Synthetic Implications of the Diol-Ritter Reaction:
 Unexpected Yet Reversible Pathways in the Regioselective Synthesis of
 Vicinal-Aminoalcohols.
;
_journal_issue 8
_journal_name_full 'The Journal of organic chemistry'
_journal_page_first 4715
_journal_page_last 4722
_journal_paper_doi 10.1021/acs.joc.8b02320
_journal_volume 84
_journal_year 2019
_chemical_formula_sum 'C11 H14 Cl6 N O3 Sb'
_chemical_formula_weight 542.68
_space_group_crystal_system monoclinic
_space_group_IT_number 14
_space_group_name_Hall '-P 2yn'
_space_group_name_H-M_alt 'P 1 21/n 1'
_atom_sites_solution_hydrogens mixed
_audit_creation_method SHELXL-2013
_cell_angle_alpha 90
_cell_angle_beta 94.8734(12)
_cell_angle_gamma 90
_cell_formula_units_Z 4
_cell_length_a 9.8238(9)
_cell_length_b 19.3930(17)
_cell_length_c 9.8685(9)
_cell_measurement_reflns_used 4308
_cell_measurement_temperature 100(2)
_cell_measurement_theta_max 27.497
_cell_measurement_theta_min 2.100
_cell_volume 1873.3(3)
_computing_structure_refinement 'SHELXL-2013 (Sheldrick, 2013)'
_diffrn_ambient_temperature 100(2)
_diffrn_measured_fraction_theta_full 1.000
_diffrn_measured_fraction_theta_max 1.000
_diffrn_measurement_device_type 'Bruker APEX-II CCD'
_diffrn_measurement_method '\f and \w scans'
_diffrn_radiation_monochromator graphite
_diffrn_radiation_source 'fine-focus sealed tube'
_diffrn_radiation_type MoK\a
_diffrn_radiation_wavelength 0.71073
_diffrn_reflns_av_R_equivalents 0.0193
_diffrn_reflns_av_unetI/netI 0.0160
_diffrn_reflns_Laue_measured_fraction_full 1.000
_diffrn_reflns_Laue_measured_fraction_max 1.000
_diffrn_reflns_limit_h_max 12
_diffrn_reflns_limit_h_min -12
_diffrn_reflns_limit_k_max 24
_diffrn_reflns_limit_k_min -25
_diffrn_reflns_limit_l_max 12
_diffrn_reflns_limit_l_min -12
_diffrn_reflns_number 17263
_diffrn_reflns_point_group_measured_fraction_full 1.000
_diffrn_reflns_point_group_measured_fraction_max 1.000
_diffrn_reflns_theta_full 25.242
_diffrn_reflns_theta_max 27.497
_diffrn_reflns_theta_min 2.100
_exptl_absorpt_coefficient_mu 2.336
_exptl_absorpt_correction_T_max 0.66
_exptl_absorpt_correction_T_min 0.45
_exptl_absorpt_correction_type multi-scan
_exptl_crystal_colour colorless
_exptl_crystal_density_diffrn 1.924
_exptl_crystal_description block
_exptl_crystal_F_000 1056
_exptl_crystal_size_max 0.34
_exptl_crystal_size_mid 0.31
_exptl_crystal_size_min 0.22
_refine_diff_density_max 0.323
_refine_diff_density_min -0.572
_refine_diff_density_rms 0.081
_refine_ls_extinction_method none
_refine_ls_goodness_of_fit_ref 1.130
_refine_ls_hydrogen_treatment mixed
_refine_ls_matrix_type full
_refine_ls_number_parameters 208
_refine_ls_number_reflns 4308
_refine_ls_number_restraints 0
_refine_ls_restrained_S_all 1.130
_refine_ls_R_factor_all 0.0186
_refine_ls_R_factor_gt 0.0175
_refine_ls_shift/su_max 0.003
_refine_ls_shift/su_mean 0.000
_refine_ls_structure_factor_coef Fsqd
_refine_ls_weighting_details
;
 w=1/[\s^2^(Fo^2^)+(0.0165P)^2^+1.2703P]
 where P=(Fo^2^+2Fc^2^)/3
;
_refine_ls_weighting_scheme calc
_refine_ls_wR_factor_gt 0.0418
_refine_ls_wR_factor_ref 0.0424
_reflns_Friedel_coverage 0.000
_reflns_number_gt 4119
_reflns_number_total 4308
_reflns_threshold_expression 'I > 2\s(I)'
_cod_data_source_file jo8b02320_si_004.cif
_cod_data_source_block Final
_cod_original_sg_symbol_H-M 'P 21/n'
_cod_database_code 4035933
_shelx_space_group_comment
;
The symmetry employed for this shelxl refinement is uniquely defined
by the following loop, which should always be used as a source of
symmetry information in preference to the above space-group names.
They are only intended as comments.
;
_shelxl_version_number 2013-2

loop_
_space_group_symop_operation_xyz
'x, y, z'
'-x+1/2, y+1/2, -z+1/2'
'-x, -y, -z'
'x-1/2, -y-1/2, z-1/2'

loop_
_atom_site_label
_atom_site_type_symbol
_atom_site_fract_x
_atom_site_fract_y
_atom_site_fract_z
_atom_site_U_iso_or_equiv
_atom_site_adp_type
_atom_site_occupancy
_atom_site_site_symmetry_order
_atom_site_calc_flag
_atom_site_refinement_flags_posn
_atom_site_refinement_flags_adp
Sb1 Sb 0.48679(2) 0.84358(2) 0.43213(2) 0.01183(4) Uani 1 1 d . .
N1 N 0.67577(15) 0.83172(8) -0.00988(17) 0.0187(3) Uani 1 1 d . .
H1A H 0.748(2) 0.8078(13) 0.016(2) 0.029(6) Uiso 1 1 d . .
H1B H 0.681(2) 0.8742(14) -0.026(2) 0.029(6) Uiso 1 1 d . .
O1 O 0.27826(12) 1.02399(6) 0.01777(13) 0.0177(2) Uani 1 1 d . .
O2 O 0.21144(11) 0.91617(6) -0.03774(12) 0.0139(2) Uani 1 1 d . .
O3 O 0.44457(12) 0.82889(6) -0.05799(12) 0.0147(2) Uani 1 1 d . .
Cl1 Cl 0.32903(4) 0.78290(2) 0.28136(4) 0.02002(9) Uani 1 1 d . .
Cl2 Cl 0.64677(5) 0.90022(3) 0.58504(5) 0.02553(10) Uani 1 1 d . .
Cl3 Cl 0.53688(5) 0.91988(2) 0.25627(4) 0.02373(10) Uani 1 1 d . .
Cl4 Cl 0.66083(4) 0.76692(3) 0.37611(5) 0.02637(10) Uani 1 1 d . .
Cl5 Cl 0.31023(5) 0.91718(2) 0.49093(5) 0.02210(9) Uani 1 1 d . .
Cl6 Cl 0.43523(4) 0.76852(2) 0.61562(4) 0.01775(8) Uani 1 1 d . .
C1 C 0.20761(15) 0.97387(8) 0.03630(17) 0.0128(3) Uani 1 1 d . .
C2 C 0.29756(16) 0.91741(9) -0.14939(17) 0.0149(3) Uani 1 1 d . .
H2A H 0.2932 0.9637 -0.1918 0.018 Uiso 1 1 calc R U
H2B H 0.2631 0.8835 -0.2191 0.018 Uiso 1 1 calc R U
C3 C 0.44349(16) 0.90071(8) -0.10270(17) 0.0142(3) Uani 1 1 d . .
H3A H 0.5027 0.9067 -0.1782 0.017 Uiso 1 1 calc R U
H3B H 0.4770 0.9313 -0.0268 0.017 Uiso 1 1 calc R U
C4 C 0.10766(15) 0.96936(9) 0.14071(16) 0.0132(3) Uani 1 1 d . .
C5 C 0.03362(16) 0.90909(9) 0.15836(18) 0.0161(3) Uani 1 1 d . .
H5 H 0.0484 0.8695 0.1049 0.019 Uiso 1 1 calc R U
C6 C -0.06186(17) 0.90728(10) 0.25455(18) 0.0191(3) Uani 1 1 d . .
H6 H -0.1134 0.8666 0.2660 0.023 Uiso 1 1 calc R U
C7 C -0.08183(17) 0.96483(10) 0.33370(18) 0.0201(4) Uani 1 1 d . .
H7 H -0.1468 0.9633 0.3997 0.024 Uiso 1 1 calc R U
C8 C -0.00756(18) 1.02469(10) 0.31723(18) 0.0200(4) Uani 1 1 d . .
H8 H -0.0211 1.0638 0.3723 0.024 Uiso 1 1 calc R U
C9 C 0.08664(16) 1.02722(9) 0.22001(17) 0.0163(3) Uani 1 1 d . .
H9 H 0.1366 1.0683 0.2076 0.020 Uiso 1 1 calc R U
C10 C 0.56031(17) 0.79949(9) -0.01878(17) 0.0150(3) Uani 1 1 d . .
C11 C 0.55006(18) 0.72474(9) 0.01295(19) 0.0200(4) Uani 1 1 d . .
H11A H 0.5658 0.6976 -0.0680 0.030 Uiso 1 1 calc R U
H11B H 0.4588 0.7147 0.0409 0.030 Uiso 1 1 calc R U
H11C H 0.6189 0.7127 0.0869 0.030 Uiso 1 1 calc R U

loop_
_atom_site_aniso_label
_atom_site_aniso_U_11
_atom_site_aniso_U_22
_atom_site_aniso_U_33
_atom_site_aniso_U_23
_atom_site_aniso_U_13
_atom_site_aniso_U_12
Sb1 0.01292(6) 0.01124(6) 0.01164(6) -0.00008(4) 0.00295(4) -0.00136(4)
N1 0.0146(7) 0.0124(7) 0.0289(9) -0.0004(6) 0.0015(6) 0.0036(6)
O1 0.0158(6) 0.0146(6) 0.0231(6) 0.0017(5) 0.0035(5) -0.0018(5)
O2 0.0133(5) 0.0142(6) 0.0148(6) -0.0004(4) 0.0039(4) -0.0007(4)
O3 0.0137(5) 0.0125(6) 0.0180(6) 0.0007(5) 0.0020(5) 0.0006(4)
Cl1 0.01827(18) 0.0249(2) 0.0168(2) -0.00484(16) 0.00091(15) -0.00494(16)
Cl2 0.0285(2) 0.0295(2) 0.0186(2) -0.00316(18) 0.00143(17) -0.01570(19)
Cl3 0.0320(2) 0.0238(2) 0.0163(2) 0.00443(17) 0.00779(17) -0.00706(18)
Cl4 0.01783(19) 0.0282(2) 0.0337(3) -0.00437(19) 0.00592(18) 0.00729(17)
Cl5 0.0284(2) 0.0158(2) 0.0235(2) 0.00116(16) 0.01041(18) 0.00729(16)
Cl6 0.02109(19) 0.01483(19) 0.01716(19) 0.00486(15) 0.00062(15) -0.00342(15)
C1 0.0104(7) 0.0131(7) 0.0144(8) 0.0020(6) -0.0024(6) 0.0020(6)
C2 0.0140(7) 0.0186(8) 0.0126(7) 0.0011(6) 0.0034(6) 0.0018(6)
C3 0.0142(7) 0.0131(8) 0.0156(8) 0.0025(6) 0.0030(6) 0.0002(6)
C4 0.0104(7) 0.0158(8) 0.0131(7) 0.0018(6) -0.0012(6) 0.0021(6)
C5 0.0151(7) 0.0159(8) 0.0175(8) 0.0011(7) 0.0019(6) 0.0006(6)
C6 0.0162(8) 0.0223(9) 0.0189(9) 0.0050(7) 0.0019(7) -0.0006(7)
C7 0.0157(8) 0.0310(10) 0.0139(8) 0.0042(7) 0.0023(6) 0.0050(7)
C8 0.0194(8) 0.0241(9) 0.0163(8) -0.0029(7) -0.0004(7) 0.0061(7)
C9 0.0137(7) 0.0179(8) 0.0166(8) -0.0006(7) -0.0030(6) 0.0011(6)
C10 0.0170(8) 0.0151(8) 0.0131(8) -0.0034(6) 0.0029(6) 0.0020(6)
C11 0.0223(8) 0.0129(8) 0.0245(9) -0.0016(7) 0.0011(7) 0.0020(7)

loop_
_atom_type_symbol
_atom_type_description
_atom_type_scat_dispersion_real
_atom_type_scat_dispersion_imag
_atom_type_scat_source
C C 0.0033 0.0016 'International Tables Vol C Tables 4.2.6.8 and 6.1.1.4'
Cl Cl 0.1484 0.1585 'International Tables Vol C Tables 4.2.6.8 and 6.1.1.4'
Sb Sb -0.5866 1.5461 'International Tables Vol C Tables 4.2.6.8 and 6.1.1.4'
O O 0.0106 0.0060 'International Tables Vol C Tables 4.2.6.8 and 6.1.1.4'
N N 0.0061 0.0033 'International Tables Vol C Tables 4.2.6.8 and 6.1.1.4'
H H 0.0000 0.0000 'International Tables Vol C Tables 4.2.6.8 and 6.1.1.4'

loop_
_geom_angle_atom_site_label_1
_geom_angle_atom_site_label_2
_geom_angle_atom_site_label_3
_geom_angle
Cl2 Sb1 Cl5 91.420(18)
Cl2 Sb1 Cl3 90.530(17)
Cl5 Sb1 Cl3 90.294(17)
Cl2 Sb1 Cl4 89.237(19)
Cl5 Sb1 Cl4 178.299(17)
Cl3 Sb1 Cl4 91.268(18)
Cl2 Sb1 Cl1 177.997(17)
Cl5 Sb1 Cl1 89.976(17)
Cl3 Sb1 Cl1 90.900(17)
Cl4 Sb1 Cl1 89.328(17)
Cl2 Sb1 Cl6 88.382(16)
Cl5 Sb1 Cl6 88.552(16)
Cl3 Sb1 Cl6 178.394(16)
Cl4 Sb1 Cl6 89.898(17)
Cl1 Sb1 Cl6 90.217(16)
C10 N1 H1A 117.0(16)
C10 N1 H1B 121.8(16)
H1A N1 H1B 121(2)
C1 O2 C2 116.59(13)
C10 O3 C3 119.43(13)
O1 C1 O2 122.86(15)
O1 C1 C4 124.77(15)
O2 C1 C4 112.36(14)
O2 C2 C3 111.56(13)
O2 C2 H2A 109.3
C3 C2 H2A 109.3
O2 C2 H2B 109.3
C3 C2 H2B 109.3
H2A C2 H2B 108.0
O3 C3 C2 106.28(13)
O3 C3 H3A 110.5
C2 C3 H3A 110.5
O3 C3 H3B 110.5
C2 C3 H3B 110.5
H3A C3 H3B 108.7
C9 C4 C5 120.05(15)
C9 C4 C1 118.72(15)
C5 C4 C1 121.22(15)
C6 C5 C4 119.69(16)
C6 C5 H5 120.2
C4 C5 H5 120.2
C7 C6 C5 120.03(17)
C7 C6 H6 120.0
C5 C6 H6 120.0
C6 C7 C8 120.44(16)
C6 C7 H7 119.8
C8 C7 H7 119.8
C7 C8 C9 119.88(17)
C7 C8 H8 120.1
C9 C8 H8 120.1
C8 C9 C4 119.90(17)
C8 C9 H9 120.0
C4 C9 H9 120.0
N1 C10 O3 123.26(16)
N1 C10 C11 122.13(16)
O3 C10 C11 114.60(15)
C10 C11 H11A 109.5
C10 C11 H11B 109.5
H11A C11 H11B 109.5
C10 C11 H11C 109.5
H11A C11 H11C 109.5
H11B C11 H11C 109.5

loop_
_geom_bond_atom_site_label_1
_geom_bond_atom_site_label_2
_geom_bond_distance
Sb1 Cl2 2.3560(5)
Sb1 Cl5 2.3566(4)
Sb1 Cl3 2.3640(5)
Sb1 Cl4 2.3663(5)
Sb1 Cl1 2.3683(4)
Sb1 Cl6 2.4104(4)
N1 C10 1.291(2)
N1 H1A 0.87(2)
N1 H1B 0.84(3)
O1 C1 1.217(2)
O2 C1 1.339(2)
O2 C2 1.4452(19)
O3 C10 1.301(2)
O3 C3 1.4607(19)
C1 C4 1.485(2)
C2 C3 1.503(2)
C2 H2A 0.9900
C2 H2B 0.9900
C3 H3A 0.9900
C3 H3B 0.9900
C4 C9 1.393(2)
C4 C5 1.395(2)
C5 C6 1.390(2)
C5 H5 0.9500
C6 C7 1.386(3)
C6 H6 0.9500
C7 C8 1.388(3)
C7 H7 0.9500
C8 C9 1.389(3)
C8 H8 0.9500
C9 H9 0.9500
C10 C11 1.488(2)
C11 H11A 0.9800
C11 H11B 0.9800
C11 H11C 0.9800
